data_4337838
loop_
_publ_author_name
'Messori, Luigi'
'Marchetti, Lorella'
'Massai, Lara'
'Scaletti, Federica'
'Guerri, Annalisa'
'Landini, Ida'
'Nobili, Stefania'
'Perrone, Gabriele'
'Mini, Enrico'
'Leoni, Piero'
'Pasquali, Marco'
'Gabbiani, Chiara'

_publ_section_title
;
 Chemistry and biology of two novel gold(i) carbene complexes as
 prospective anticancer agents.
;
_journal_issue 5
_journal_name_full 'Inorganic chemistry'
_journal_page_first 2396
_journal_page_last 2403
_journal_paper_doi 10.1021/ic401731a
_journal_volume 53
_journal_year 2014
_chemical_compound_source 'synthesis as described'
_chemical_formula_moiety 'C8 H14 Au0.50 F3 N2 O0.75 P0.50'
_chemical_formula_sum 'C8 H14 Au0.5 F3 N2 O0.75 P0.5'
_chemical_formula_weight 321.18
_space_group_IT_number 12
_symmetry_cell_setting monoclinic
_symmetry_Int_Tables_number 12
_symmetry_space_group_name_Hall '-C 2y'
_symmetry_space_group_name_H-M 'C 1 2/m 1'
_atom_sites_solution_hydrogens geom
_atom_sites_solution_primary direct
_atom_sites_solution_secondary difmap
_cell_angle_alpha 90
_cell_angle_beta 105.088(5)
_cell_angle_gamma 90
_cell_formula_units_Z 8
_cell_length_a 18.3243(11)
_cell_length_b 13.0863(8)
_cell_length_c 10.6892(5)
_cell_measurement_temperature 120(2)
_cell_volume 2474.9(2)
_computing_cell_refinement
;
CrysAlisPro, Agilent Technologies,
Version 1.171.35.19 (release 27-10-2011 CrysAlis171 .NET)
(compiled Oct 27 2011,15:02:11)
;
_computing_data_collection
;
CrysAlisPro, Agilent Technologies,
Version 1.171.35.19 (release 27-10-2011 CrysAlis171 .NET)
(compiled Oct 27 2011,15:02:11)
;
_computing_data_reduction
;
CrysAlisPro, Agilent Technologies,
Version 1.171.35.19 (release 27-10-2011 CrysAlis171 .NET)
(compiled Oct 27 2011,15:02:11)
;
_computing_molecular_graphics 'Ortep-3 for Windows (Farrugia, 1997)'
_computing_publication_material 'WinGX publication routines (Farrugia, 1999)'
_computing_structure_refinement 'SHELXL-2012 (Sheldrick, 2012)'
_computing_structure_solution 'SIR97 (Altomare, 1999)'
_diffrn_ambient_temperature 120(2)
_diffrn_detector_area_resol_mean 16.4547
_diffrn_measured_fraction_theta_full 0.999
_diffrn_measured_fraction_theta_max 0.880
_diffrn_measurement_device_type 'Xcalibur, Sapphire3'
_diffrn_measurement_method '\w scans'
_diffrn_radiation_monochromator graphite
_diffrn_radiation_probe x-ray
_diffrn_radiation_source 'Enhance (Mo) X-ray Source'
_diffrn_radiation_type MoK\a
_diffrn_radiation_wavelength 0.71073
_diffrn_reflns_av_R_equivalents 0.1156
_diffrn_reflns_av_unetI/netI 0.1360
_diffrn_reflns_Laue_measured_fraction_full 0.999
_diffrn_reflns_Laue_measured_fraction_max 0.880
_diffrn_reflns_limit_h_max 23
_diffrn_reflns_limit_h_min -24
_diffrn_reflns_limit_k_max 16
_diffrn_reflns_limit_k_min -16
_diffrn_reflns_limit_l_max 12
_diffrn_reflns_limit_l_min -14
_diffrn_reflns_number 6997
_diffrn_reflns_point_group_measured_fraction_full 0.999
_diffrn_reflns_point_group_measured_fraction_max 0.880
_diffrn_reflns_theta_full 25.000
_diffrn_reflns_theta_max 29.041
_diffrn_reflns_theta_min 1.936
_exptl_absorpt_coefficient_mu 6.069
_exptl_absorpt_correction_T_max 0.7383
_exptl_absorpt_correction_T_min 0.4024
_exptl_absorpt_correction_type multi-scan
_exptl_absorpt_process_details
;
CrysAlisPro, Agilent Technologies,
Version 1.171.35.19 (release 27-10-2011 CrysAlis171 .NET)
(compiled Oct 27 2011,15:02:11)
Empirical absorption correction using spherical harmonics,
 implemented in SCALE3 ABSPACK scaling algorithm.
;
_exptl_crystal_colour colourless
_exptl_crystal_density_diffrn 1.724
_exptl_crystal_density_method 'not measured'
_exptl_crystal_description prism
_exptl_crystal_F_000 1248
_exptl_crystal_size_max 0.2
_exptl_crystal_size_mid 0.1
_exptl_crystal_size_min 0.05
_refine_diff_density_max 2.383
_refine_diff_density_min -2.305
_refine_diff_density_rms 0.305
_refine_ls_extinction_method none
_refine_ls_goodness_of_fit_ref 1.047
_refine_ls_hydrogen_treatment constr
_refine_ls_matrix_type full
_refine_ls_number_parameters 150
_refine_ls_number_reflns 3035
_refine_ls_number_restraints 0
_refine_ls_restrained_S_all 1.047
_refine_ls_R_factor_all 0.0800
_refine_ls_R_factor_gt 0.0562
_refine_ls_shift/su_max 0.001
_refine_ls_shift/su_mean 0.000
_refine_ls_structure_factor_coef Fsqd
_refine_ls_weighting_details
;
 w=1/[\s^2^(Fo^2^)+(0.0508P)^2^]
 where P=(Fo^2^+2Fc^2^)/3
;
_refine_ls_weighting_scheme calc
_refine_ls_wR_factor_gt 0.1198
_refine_ls_wR_factor_ref 0.1480
_reflns_Friedel_coverage 0.000
_reflns_number_gt 2300
_reflns_number_total 3035
_reflns_threshold_expression 'I > 2\s(I)'
_cod_data_source_file ic401731a_si_003.cif
_cod_data_source_block 1
_cod_original_sg_symbol_H-M C2/m
_cod_original_formula_sum 'C8 H14 Au0.50 F3 N2 O0.75 P0.50'
_cod_database_code 4337838
_shelxl_version_number 2012-9

loop_
_symmetry_equiv_pos_as_xyz
'x, y, z'
'-x, y, -z'
'x+1/2, y+1/2, z'
'-x+1/2, y+1/2, -z'
'-x, -y, -z'
'x, -y, z'
'-x+1/2, -y+1/2, -z'
'x+1/2, -y+1/2, z'

loop_
_atom_site_label
_atom_site_type_symbol
_atom_site_fract_x
_atom_site_fract_y
_atom_site_fract_z
_atom_site_U_iso_or_equiv
_atom_site_adp_type
_atom_site_occupancy
_atom_site_site_symmetry_order
_atom_site_calc_flag
_atom_site_refinement_flags_posn
_atom_site_refinement_flags_adp
_atom_site_refinement_flags_occupancy
Au1 Au 0.54939(2) 0.0000 0.16690(3) 0.02899(19) Uani 1 2 d S T P
C1 C 0.5493(5) 0.1547(7) 0.1702(6) 0.031(2) Uani 1 1 d . . .
N1 N 0.6077(4) 0.2193(6) 0.1889(6) 0.0326(17) Uani 1 1 d . . .
C2 C 0.6864(5) 0.1889(7) 0.2110(8) 0.038(2) Uani 1 1 d . . .
H2A H 0.7094 0.1831 0.3044 0.057 Uiso 1 1 calc R U .
H2B H 0.7136 0.2404 0.1742 0.057 Uiso 1 1 calc R U .
H2C H 0.6891 0.1228 0.1694 0.057 Uiso 1 1 calc R U .
C3 C 0.5831(6) 0.3182(7) 0.1850(8) 0.036(2) Uani 1 1 d . . .
H3 H 0.6141 0.3775 0.1955 0.043 Uiso 1 1 calc R U .
C4 C 0.5082(6) 0.3169(7) 0.1637(8) 0.037(2) Uani 1 1 d . . .
H4 H 0.4756 0.3742 0.1564 0.045 Uiso 1 1 calc R U .
N2 N 0.4878(4) 0.2149(6) 0.1544(6) 0.0273(16) Uani 1 1 d . . .
C5 C 0.4103(5) 0.1772(7) 0.1366(8) 0.037(2) Uani 1 1 d . . .
H5A H 0.4039 0.1131 0.0857 0.044 Uiso 1 1 calc R U .
H5B H 0.3743 0.2281 0.0867 0.044 Uiso 1 1 calc R U .
C6 C 0.3918(7) 0.1572(10) 0.2646(10) 0.069(4) Uani 1 1 d . . .
H6A H 0.3390 0.1324 0.2448 0.082 Uiso 1 1 calc R U .
H6B H 0.4244 0.1004 0.3077 0.082 Uiso 1 1 calc R U .
C7 C 0.3988(8) 0.2374(13) 0.3561(11) 0.086(5) Uani 1 1 d . . .
H7A H 0.3664 0.2954 0.3159 0.103 Uiso 1 1 calc R U .
H7B H 0.4518 0.2615 0.3816 0.103 Uiso 1 1 calc R U .
C8 C 0.3749(11) 0.2009(16) 0.4807(12) 0.141(8) Uani 1 1 d . . .
H8A H 0.3218 0.1797 0.4561 0.211 Uiso 1 1 calc R U .
H8B H 0.3815 0.2573 0.5430 0.211 Uiso 1 1 calc R U .
H8C H 0.4066 0.1431 0.5202 0.211 Uiso 1 1 calc R U .
P1 P 0.29737(18) 0.5000 0.0097(3) 0.0310(7) Uani 1 2 d S T P
F1 F 0.2091(4) 0.5000 -0.0073(7) 0.0393(18) Uani 1 2 d S T P
F2 F 0.3105(5) 0.5000 0.1634(7) 0.062(3) Uani 1 2 d S T P
F3 F 0.3869(4) 0.5000 0.0263(8) 0.052(2) Uani 1 2 d S T P
F4 F 0.2973(3) 0.6215(4) 0.0095(6) 0.0563(16) Uani 1 1 d . . .
F5 F 0.2846(4) 0.5000 -0.1431(7) 0.053(2) Uani 1 2 d S T P
OW1 O 0.405(2) 0.5000 0.531(3) 0.101(9) Uiso 0.5 2 d S . P
OW2 O 0.467(2) 0.5000 0.469(4) 0.144(14) Uiso 0.5 2 d S . P
OW3 O 0.271(4) 0.5000 0.530(6) 0.094(18) Uiso 0.25 2 d S . P
OW4 O 0.178(5) 0.0000 0.501(8) 0.15(3) Uiso 0.25 2 d S . P

loop_
_atom_site_aniso_label
_atom_site_aniso_U_11
_atom_site_aniso_U_22
_atom_site_aniso_U_33
_atom_site_aniso_U_23
_atom_site_aniso_U_13
_atom_site_aniso_U_12
Au1 0.0351(3) 0.0292(3) 0.0216(2) 0.000 0.00538(18) 0.000
C1 0.044(6) 0.022(5) 0.023(4) 0.001(3) 0.001(4) -0.007(4)
N1 0.042(5) 0.032(5) 0.022(3) 0.003(3) 0.006(3) 0.007(4)
C2 0.035(5) 0.040(6) 0.036(5) 0.001(4) 0.001(4) -0.009(4)
C3 0.050(6) 0.029(5) 0.030(4) -0.001(3) 0.010(4) 0.001(5)
C4 0.043(6) 0.029(6) 0.038(5) 0.006(4) 0.009(4) 0.010(5)
N2 0.029(4) 0.029(4) 0.021(3) 0.000(3) 0.003(3) 0.000(3)
C5 0.037(5) 0.045(6) 0.027(4) -0.006(3) 0.005(3) -0.001(4)
C6 0.067(8) 0.099(11) 0.048(6) -0.020(6) 0.030(6) -0.028(7)
C7 0.056(8) 0.159(15) 0.044(6) -0.011(7) 0.013(5) -0.016(9)
C8 0.151(18) 0.24(2) 0.036(7) -0.004(10) 0.036(9) -0.028(16)
P1 0.0310(18) 0.0278(19) 0.0328(16) 0.000 0.0056(12) 0.000
F1 0.029(4) 0.038(5) 0.051(4) 0.000 0.010(3) 0.000
F2 0.064(6) 0.089(7) 0.028(4) 0.000 0.003(4) 0.000
F3 0.028(4) 0.054(6) 0.069(5) 0.000 0.002(4) 0.000
F4 0.059(4) 0.027(3) 0.090(5) -0.004(3) 0.032(3) -0.005(3)
F5 0.038(5) 0.080(7) 0.038(4) 0.000 0.006(3) 0.000

loop_
_atom_type_symbol
_atom_type_description
_atom_type_scat_dispersion_real
_atom_type_scat_dispersion_imag
_atom_type_scat_source
C C 0.0033 0.0016 'International Tables Vol C Tables 4.2.6.8 and 6.1.1.4'
H H 0 0 'International Tables Vol C Tables 4.2.6.8 and 6.1.1.4'
N N 0.0061 0.0033 'International Tables Vol C Tables 4.2.6.8 and 6.1.1.4'
F F 0.0171 0.0103 'International Tables Vol C Tables 4.2.6.8 and 6.1.1.4'
P P 0.1023 0.0942 'International Tables Vol C Tables 4.2.6.8 and 6.1.1.4'
Au Au -2.0133 8.8022 'International Tables Vol C Tables 4.2.6.8 and 6.1.1.4'

loop_
_geom_angle_atom_site_label_1
_geom_angle_atom_site_label_2
_geom_angle_atom_site_label_3
_geom_angle
_geom_angle_site_symmetry_1
_geom_angle_site_symmetry_3
C1 Au1 C1 178.0(4) . 6
N1 C1 N2 105.0(8) . .
N1 C1 Au1 129.1(7) . .
N2 C1 Au1 125.9(6) . .
C1 N1 C3 110.5(8) . .
C1 N1 C2 124.9(8) . .
C3 N1 C2 124.6(8) . .
N1 C2 H2A 109.5 . .
N1 C2 H2B 109.5 . .
H2A C2 H2B 109.5 . .
N1 C2 H2C 109.5 . .
H2A C2 H2C 109.5 . .
H2B C2 H2C 109.5 . .
C4 C3 N1 108.0(8) . .
C4 C3 H3 126.0 . .
N1 C3 H3 126.0 . .
C3 C4 N2 105.8(8) . .
C3 C4 H4 127.1 . .
N2 C4 H4 127.1 . .
C1 N2 C4 110.6(8) . .
C1 N2 C5 124.6(8) . .
C4 N2 C5 124.7(8) . .
N2 C5 C6 112.2(7) . .
N2 C5 H5A 109.2 . .
C6 C5 H5A 109.2 . .
N2 C5 H5B 109.2 . .
C6 C5 H5B 109.2 . .
H5A C5 H5B 107.9 . .
C7 C6 C5 119.6(11) . .
C7 C6 H6A 107.4 . .
C5 C6 H6A 107.4 . .
C7 C6 H6B 107.4 . .
C5 C6 H6B 107.4 . .
H6A C6 H6B 106.9 . .
C6 C7 C8 111.3(14) . .
C6 C7 H7A 109.4 . .
C8 C7 H7A 109.4 . .
C6 C7 H7B 109.4 . .
C8 C7 H7B 109.4 . .
H7A C7 H7B 108.0 . .
C7 C8 H8A 109.5 . .
C7 C8 H8B 109.5 . .
H8A C8 H8B 109.5 . .
C7 C8 H8C 109.5 . .
H8A C8 H8C 109.5 . .
H8B C8 H8C 109.5 . .
F1 P1 F5 90.6(4) . .
F1 P1 F4 90.0(2) . 6_565
F5 P1 F4 90.0(2) . 6_565
F1 P1 F4 90.0(2) . .
F5 P1 F4 90.0(2) . .
F4 P1 F4 179.9(7) 6_565 .
F1 P1 F2 89.6(5) . .
F5 P1 F2 179.8(5) . .
F4 P1 F2 90.0(2) 6_565 .
F4 P1 F2 90.0(2) . .
F1 P1 F3 179.8(5) . .
F5 P1 F3 89.2(5) . .
F4 P1 F3 90.0(2) 6_565 .
F4 P1 F3 90.0(2) . .
F2 P1 F3 90.6(5) . .
OW4 OW1 OW2 141(5) 7_556 .
OW2 OW2 OW1 122(6) 5_666 .
OW3 OW4 OW1 149(9) 7_556 7_556

loop_
_geom_bond_atom_site_label_1
_geom_bond_atom_site_label_2
_geom_bond_distance
_geom_bond_site_symmetry_2
Au1 C1 2.025(10) .
Au1 C1 2.025(10) 6
C1 N1 1.337(11) .
C1 N2 1.350(11) .
N1 C3 1.368(11) .
N1 C2 1.455(12) .
C2 H2A 0.9800 .
C2 H2B 0.9800 .
C2 H2C 0.9800 .
C3 C4 1.331(15) .
C3 H3 0.9500 .
C4 N2 1.383(11) .
C4 H4 0.9500 .
N2 C5 1.468(12) .
C5 C6 1.515(13) .
C5 H5A 0.9900 .
C5 H5B 0.9900 .
C6 C7 1.417(17) .
C6 H6A 0.9900 .
C6 H6B 0.9900 .
C7 C8 1.579(18) .
C7 H7A 0.9900 .
C7 H7B 0.9900 .
C8 H8A 0.9800 .
C8 H8B 0.9800 .
C8 H8C 0.9800 .
P1 F1 1.580(8) .
P1 F5 1.589(8) .
P1 F4 1.590(6) 6_565
P1 F4 1.590(6) .
P1 F2 1.597(8) .
P1 F3 1.604(8) .
OW1 OW4 1.46(9) 7_556
OW1 OW2 1.46(5) .
OW2 OW2 1.22(7) 5_666
OW3 OW4 1.07(10) 7_556
OW4 OW3 1.07(10) 7_556
OW4 OW1 1.46(9) 7_556
